data_7130155
loop_
_publ_author_name
'Ma, Wen-Tao'
'Huang, Mao-Gui'
'Fuyue, Liuting'
'Wang, Zhong-Hui'
'Tao, Jun-Yang'
'Li, Jia-Wei'
'Liu, Yue-Jin'
'Zeng, Ming-Hua'

_publ_section_title
;
 Ru(II)-catalyzed P(III)-assisted C8-alkylation of naphthphosphines
;
_journal_name_full 'Chemical Communications'
_journal_paper_doi 10.1039/D2CC02161G
_journal_year 2022
_chemical_formula_moiety 'C27 H25 O2 P'
_chemical_formula_sum 'C27 H25 O2 P'
_chemical_formula_weight 412.47
_chemical_name_systematic 'ethyl 3-(8-(diphenylphosphaneyl)naphthalen-1-yl)propanoate'
_chemical_properties_physical Air-sensitive,Oxygen-sensitive
_space_group_crystal_system triclinic
_space_group_IT_number 2
_space_group_name_Hall '-P 1'
_space_group_name_H-M_alt 'P -1'
_atom_sites_solution_hydrogens geom
_atom_sites_solution_primary dual
_audit_creation_date 2022-03-05
_audit_creation_method
;
Olex2 1.5
(compiled 2021.12.09 svn.r5202d8cf for OlexSys, GUI svn.r6439)
;
_audit_update_record
;
2022-03-05 deposited with the CCDC.	2022-05-26 downloaded from the CCDC.
;
_cell_angle_alpha 68.499(3)
_cell_angle_beta 79.973(3)
_cell_angle_gamma 73.741(3)
_cell_formula_units_Z 2
_cell_length_a 9.3822(3)
_cell_length_b 10.1224(4)
_cell_length_c 13.1212(4)
_cell_measurement_reflns_used 8550
_cell_measurement_temperature 100.01(10)
_cell_measurement_theta_max 73.3550
_cell_measurement_theta_min 3.6050
_cell_volume 1109.47(7)
_computing_cell_refinement 'CrysAlisPro 1.171.39.34b (Rigaku OD, 2017)'
_computing_data_collection 'CrysAlisPro 1.171.39.34b (Rigaku OD, 2017)'
_computing_data_reduction 'CrysAlisPro 1.171.39.34b (Rigaku OD, 2017)'
_computing_molecular_graphics 'Olex2 1.5 (Dolomanov et al., 2009)'
_computing_publication_material 'Olex2 1.5 (Dolomanov et al., 2009)'
_computing_structure_refinement 'SHELXL 2018/3 (Sheldrick, 2015)'
_computing_structure_solution 'SHELXT 2018/2 (Sheldrick, 2018)'
_diffrn_ambient_environment N~2~
_diffrn_ambient_temperature 100.01(10)
_diffrn_detector 'CCD plate'
_diffrn_detector_type HyPix
_diffrn_measured_fraction_theta_full 0.999
_diffrn_measured_fraction_theta_max 0.953
_diffrn_measurement_details
;
List of Runs (angles in degrees, time in seconds):

  # Type    Start    End  Width  t~exp~   \w     \q     \k     \f   Frames
#--------------------------------------------------------------------------
  1  \w     77.00 123.00   0.50    0.05    --  112.45 150.00-149.00   92
  2  \w    105.00 147.00   0.50    0.05    --  112.45 111.00 -90.00   84
  3  \w    150.00 177.00   0.50    0.05    --  112.45 111.00 -90.00   54
  4  \w    102.00 176.00   0.50    0.05    --  112.45 111.00 150.00  148
  5  \w    103.00 129.00   0.50    0.05    --  112.45 122.00  48.00   52
  6  \w    -49.00 -24.00   0.50    0.05    --    0.00 122.00  48.00   50
  7  \w    -75.00 -50.00   0.50    0.05    --  -37.97 122.00  48.00   50
  8  \w   -125.00 -36.00   0.50    0.05    --  -98.50 178.00-120.00  178
  9  \w    -87.00 -16.00   0.50    0.05    --  -98.50 111.00-180.00  142
 10  \w    -94.00 -68.00   0.50    0.05    --  -37.97 150.00-149.00   52
 11  \w    -74.00 -49.00   0.50    0.05    --    0.00 150.00-149.00   50
 12  \w    -55.00 -26.00   0.50    0.05    --  -98.50 150.00-149.00   58
 13  \w    -91.00 -59.00   0.50    0.05    --  -98.50 150.00-149.00   64
 14  \w    -87.00 -25.00   0.50    0.05    --  -98.50 111.00  30.00  124
 15  \w    -58.00 -19.00   0.50    0.05    --  -98.50 111.00 120.00   78
 16  \w   -177.00-129.00   0.50    0.05    --  -98.50 -45.00 -30.00   96
 17  \w     34.00 100.00   0.50    0.05    --  112.45-111.00   0.00  132
 18  \w     81.00 114.00   0.50    0.05    --  112.45-111.00 -90.00   66
 19  \w     32.00  74.00   0.50    0.05    --  112.45-111.00 -90.00   84
 20  \w     38.00  64.00   0.50    0.05    --  112.45 -94.00-150.00   52
 21  \w     81.00 106.00   0.50    0.05    --  112.45 -94.00-150.00   50
 22  \w     36.00  85.00   0.50    0.05    --  112.45-122.00 -32.00   98
 23  \w     94.00 119.00   0.50    0.05    --  112.45-122.00 -32.00   50
 24  \w     62.00 105.00   0.50    0.05    --  112.45 -94.00  90.00   86
 25  \w     83.00 130.00   0.50    0.05    --  112.45-150.00 165.00   94
 26  \w     40.00  65.00   0.50    0.05    --   37.97-122.00 -32.00   50
 27  \w     76.00 105.00   0.50    0.05    --   37.97-150.00 165.00   58
 28  \w     49.00  84.00   0.50    0.05    --   37.97 -99.00-180.00   70
 29  \w     -4.00  44.00   0.50    0.05    --   37.97 -99.00-180.00   96
 30  \w   -170.00 -80.00   0.50    0.05    --  -98.50 -94.00 -90.00  180
 31  \w   -148.00-123.00   0.50    0.05    --  -98.50-122.00 -32.00   50
 32  \w   -119.00 -75.00   0.50    0.05    --  -37.97-122.00 -32.00   88
 33  \w   -107.00 -58.00   0.50    0.05    --  -37.97-150.00 165.00   98
 34  \w   -128.00-103.00   0.50    0.05    --  -98.50-150.00 165.00   50
 35  \w   -165.00-124.00   0.50    0.05    --  -98.50 -61.00  30.00   82
 36  \w    -87.00  -8.00   0.50    0.05    --  -37.97 -57.00-180.00  158
 37  \w      9.00 111.00   0.50    0.05    --   37.97  57.00  90.00  204
 38  \w    119.00 178.00   0.50    0.05    --  112.45  61.00 -30.00  118
 39  \w     36.00  67.00   0.50    0.05    --  112.45 -77.00 120.00   62
 40  \w   -113.00 -12.00   0.50    0.05    --  -37.97 -77.00 -30.00  202
 41  \w   -173.00 -55.00   0.50    0.05    --  -98.50 -30.00 -90.00  236
 42  \w    -98.00 -68.00   0.50    0.05    --  -98.50 -45.00 -30.00   60
 43  \w   -109.00 -66.00   0.50    0.05    --  -98.50 -61.00  30.00   86
 44  \w     80.00 134.00   0.50    0.05    --  112.45 -77.00 120.00  108
 45  \w    -58.00 -32.00   0.50    0.05    --  -98.50 122.00  48.00   52
 46  \w    141.00 167.00   0.50    0.05    --  112.45  61.00 -60.00   52
 47  \w    110.00 136.00   0.50    0.05    --  112.45  61.00 -60.00   52
 48  \w    112.00 137.00   0.50    0.05    --  112.45 122.00  48.00   50
 49  \w   -119.00 -94.00   0.50    0.05    --  -37.97-122.00 -32.00   50
 50  \w   -104.00 -79.00   0.50    0.05    --  -98.50-150.00 165.00   50
 51  \w    -48.00  -9.00   0.50    0.05    --  -37.97 -57.00  90.00   78
 52  \w    -74.00  -4.00   0.50    0.05    --  -37.97 -77.00  60.00  140
 53  \w   -115.00 -89.00   0.50    0.05    --  -37.97 -77.00  60.00   52
 54  \w   -105.00 -79.00   0.50    0.05    --  -37.97 -57.00-120.00   52
 55  \w    -65.00  -8.00   0.50    0.05    --  -37.97 -57.00-120.00  114
 56  \w    -75.00 -46.00   0.50    0.05    --  -37.97 178.00 -90.00   58
 57  \w   -124.00 -82.00   0.50    0.05    --  -37.97 178.00 -90.00   84
 58  \w    -91.00 -65.00   0.50    0.05    --  -37.97 -57.00  90.00   52
 59  \w     75.00 105.00   0.50    0.05    --   37.97  77.00 -90.00   60
 60  \w     61.00 110.00   0.50    0.05    --   37.97 178.00  90.00   98
 61  \w     -8.00  28.00   0.50    0.05    --   37.97  95.00  15.75   72
 62  \w     32.00  58.00   0.50    0.05    --   37.97  57.00-180.00   52
 63  \w      0.00  53.00   0.50    0.05    --   37.97  77.00 -90.00  106
 64  \w     64.00 112.00   0.50    0.05    --   37.97  57.00-180.00   96
 65  \w     62.00 110.00   0.50    0.05    --   37.97 178.00 -30.00   96
 66  \w   -164.00 -60.00   0.50    0.05    --  -98.50 -77.00-150.00  208
 67  \w   -166.00-140.00   0.50    0.05    --  -98.50 -74.00 -72.27   52
 68  \w   -124.00 -63.00   0.50    0.05    --  -98.50 -70.00 107.70  122
 69  \w    -96.00 -60.00   0.50    0.05    --  -98.50 -77.00   0.00   72
 70  \w   -142.00 -65.00   0.50    0.05    --  -98.50 -66.00  57.22  154
 71  \w   -171.00-145.00   0.50    0.05    --  -98.50 -74.00-107.82   52
 72  \w   -100.00 -60.00   0.50    0.05    --  -98.50 -77.00-120.00   80
 73  \w   -168.00-143.00   0.50    0.05    --  -98.50 -75.00 169.16   50
 74  \w   -163.00-137.00   0.50    0.05    --  -98.50 -70.00 107.70   52
 75  \w   -109.00 -60.00   0.50    0.05    --  -98.50 -78.00 109.77   98
 76  \w    -86.00 -60.00   0.50    0.05    --  -98.50 -77.00 -90.00   52
 77  \w   -141.00 -60.00   0.50    0.05    --  -98.50 -79.00  85.38  162
 78  \w    -88.00 -58.00   0.50    0.05    --  -98.50 -83.00 -48.77   60
 79  \w   -100.00 -58.00   0.50    0.05    --  -98.50 -83.00  -7.50   84
 80  \w    -93.00 -61.00   0.50    0.05    --  -98.50 -78.00 -30.92   64
 81  \w    -86.00 -61.00   0.50    0.05    --  -98.50 -74.00-107.82   50
 82  \w   -112.00 -60.00   0.50    0.05    --  -98.50 -79.00  26.23  104
 83  \w   -101.00 -61.00   0.50    0.05    --  -98.50 -76.00  40.15   80
 84  \w    -98.00 -64.00   0.50    0.05    --  -98.50 -71.00 147.15   68
 85  \w    -84.00 -59.00   0.50    0.05    --  -98.50 -80.00-168.56   50
 86  \w   -150.00-124.00   0.50    0.05    --  -98.50 -71.00 147.15   52
 87  \w   -134.00-101.00   0.50    0.05    --  -98.50 -77.00 137.38   66
 88  \w    -95.00 -60.00   0.50    0.05    --  -98.50 -77.00 137.38   70
 89  \w    -85.00 -60.00   0.50    0.05    --  -98.50 -79.00  60.52   50
 90  \w    -90.00 -64.00   0.50    0.05    --  -98.50 -71.00 -89.31   52
 91  \w   -142.00-117.00   0.50    0.05    --  -98.50 -61.00-180.00   50
 92  \w   -116.00 -67.00   0.50    0.05    --  -98.50 -61.00-180.00   98
 93  \w   -101.00 -60.00   0.50    0.05    --  -98.50 -77.00-134.78   82
 94  \w   -120.00 -62.00   0.50    0.05    --  -98.50 -74.00 -72.27  116
 95  \w    -95.00 -63.00   0.50    0.05    --  -98.50 -75.00 169.16   64
 96  \w    -85.00 -60.00   0.50    0.05    --  -98.50 -77.00  90.00   50
 97  \w   -139.00-108.00   0.50    0.05    --  -98.50 -74.00-107.82   62
;
_diffrn_measurement_device 'four-circle diffractometer'
_diffrn_measurement_device_type 'XtaLAB Synergy, Dualflex, HyPix'
_diffrn_measurement_method '\w scans'
_diffrn_orient_matrix_type 'CrysAlisPro convention (1999,Acta A55,543-557)'
_diffrn_orient_matrix_UB_11 0.0091010000
_diffrn_orient_matrix_UB_12 0.0821942000
_diffrn_orient_matrix_UB_13 -0.1247974000
_diffrn_orient_matrix_UB_21 -0.0769153000
_diffrn_orient_matrix_UB_22 -0.1053872000
_diffrn_orient_matrix_UB_23 -0.0171672000
_diffrn_orient_matrix_UB_31 -0.1531172000
_diffrn_orient_matrix_UB_32 0.1023332000
_diffrn_orient_matrix_UB_33 0.0125609000
_diffrn_radiation_monochromator mirror
_diffrn_radiation_probe x-ray
_diffrn_radiation_type 'Cu K\a'
_diffrn_radiation_wavelength 1.54184
_diffrn_reflns_av_R_equivalents 0.0446
_diffrn_reflns_av_unetI/netI 0.0279
_diffrn_reflns_Laue_measured_fraction_full 0.999
_diffrn_reflns_Laue_measured_fraction_max 0.953
_diffrn_reflns_limit_h_max 11
_diffrn_reflns_limit_h_min -11
_diffrn_reflns_limit_k_max 12
_diffrn_reflns_limit_k_min -12
_diffrn_reflns_limit_l_max 15
_diffrn_reflns_limit_l_min -16
_diffrn_reflns_number 22418
_diffrn_reflns_point_group_measured_fraction_full 0.999
_diffrn_reflns_point_group_measured_fraction_max 0.953
_diffrn_reflns_theta_full 67.684
_diffrn_reflns_theta_max 73.938
_diffrn_reflns_theta_min 3.632
_diffrn_source 'micro-focus sealed X-ray tube'
_diffrn_source_type 'PhotonJet (Cu) X-ray Source'
_exptl_absorpt_coefficient_mu 1.250
_exptl_absorpt_correction_T_max 1.00000
_exptl_absorpt_correction_T_min 0.52470
_exptl_absorpt_correction_type multi-scan
_exptl_absorpt_process_details
;
CrysAlisPro 1.171.39.34b (Rigaku Oxford Diffraction, 2017)
Empirical absorption correction using spherical harmonics,
 implemented in SCALE3 ABSPACK scaling algorithm.
;
_exptl_crystal_colour colourless
_exptl_crystal_colour_primary colourless
_exptl_crystal_density_diffrn 1.235
_exptl_crystal_description block
_exptl_crystal_F_000 436
_exptl_crystal_recrystallization_method 'Re-crystallisation from solvent'
_refine_diff_density_max 0.822
_refine_diff_density_min -0.392
_refine_diff_density_rms 0.045
_refine_ls_extinction_method none
_refine_ls_goodness_of_fit_ref 1.074
_refine_ls_hydrogen_treatment constr
_refine_ls_matrix_type full
_refine_ls_number_parameters 272
_refine_ls_number_reflns 4302
_refine_ls_number_restraints 0
_refine_ls_restrained_S_all 1.074
_refine_ls_R_factor_all 0.0429
_refine_ls_R_factor_gt 0.0401
_refine_ls_shift/su_max 0.000
_refine_ls_shift/su_mean 0.000
_refine_ls_structure_factor_coef Fsqd
_refine_ls_weighting_details 'w=1/[\s^2^(Fo^2^)+(0.0545P)^2^+0.4157P] where P=(Fo^2^+2Fc^2^)/3'
_refine_ls_weighting_scheme calc
_refine_ls_wR_factor_gt 0.1062
_refine_ls_wR_factor_ref 0.1089
_reflns_Friedel_coverage 0.000
_reflns_number_gt 3937
_reflns_number_total 4302
_reflns_threshold_expression 'I > 2\s(I)'
_cod_data_source_file d2cc02161g2.cif
_cod_data_source_block mwt-2-171-9
_cod_original_formula_sum 'C27 H25 O2 P1'
_cod_depositor_comments
;

2025-01-30
Z value and formula fixed to values more according to usual
chemical conventions.                 miguel
;
_cod_original_formula_weight 39.28
_cod_original_formula_moiety '0.095(C27 H25 O2 P)'
_cod_original_formula_units_Z 21
_cod_database_code 7130155
_shelx_shelxl_version_number 2018/3
_chemical_oxdiff_formula 'C H P O'
_shelx_space_group_comment
;
The symmetry employed for this shelxl refinement is uniquely defined
by the following loop, which should always be used as a source of
symmetry information in preference to the above space-group names.
They are only intended as comments.
;
_olex2_refinement_description
;
1. Fixed Uiso
 At 1.2 times of:
  All C(H) groups, All C(H,H) groups
 At 1.5 times of:
  All C(H,H,H) groups
2.a Secondary CH2 refined with riding coordinates:
 C00A(H00A,H00B), C00D(H00D,H00E), C00T(H00U,H00V)
2.b Aromatic/amide H refined with riding coordinates:
 C00B(H00C), C00E(H00F), C00F(H00G), C00G(H00H), C00H(H00I), C00I(H00J),
 C00J(H00K), C00K(H00L), C00L(H00M), C00M(H00N), C00N(H00O), C00O(H00P),
 C00P(H00Q), C00Q(H00R), C00R(H00S), C00S(H00T)
2.c Idealised Me refined as rotating group:
 C00U(H00W,H00X,H00Y)
;
_olex2_submission_special_instructions 'No special instructions were received'
_oxdiff_exptl_absorpt_empirical_details
;
Empirical correction (ABSPACK) includes:
- Absorption correction using spherical harmonics
- Frame scaling
;
_oxdiff_exptl_absorpt_empirical_full_max 2.653
_oxdiff_exptl_absorpt_empirical_full_min 0.718

loop_
_space_group_symop_operation_xyz
'x, y, z'
'-x, -y, -z'

loop_
_atom_site_label
_atom_site_type_symbol
_atom_site_fract_x
_atom_site_fract_y
_atom_site_fract_z
_atom_site_U_iso_or_equiv
_atom_site_adp_type
_atom_site_occupancy
_atom_site_site_symmetry_order
_atom_site_calc_flag
_atom_site_refinement_flags_posn
_atom_site_refinement_flags_adp
_atom_site_refinement_flags_occupancy
_atom_site_disorder_assembly
_atom_site_disorder_group
P001 P 0.40879(4) 0.69813(4) 0.71360(3) 0.02438(12) Uani 1 1 d . . . . .
O002 O 0.33086(14) 0.37314(12) 1.00453(9) 0.0363(3) Uani 1 1 d . . . . .
O003 O 0.16338(15) 0.41116(13) 0.88841(12) 0.0472(3) Uani 1 1 d . . . . .
C004 C 0.32232(15) 0.74558(16) 0.58573(12) 0.0243(3) Uani 1 1 d . . . . .
C005 C 0.20414(17) 1.08085(16) 0.79251(12) 0.0271(3) Uani 1 1 d . . . . .
C006 C 0.22178(16) 0.93933(15) 0.78486(11) 0.0245(3) Uani 1 1 d . . . . .
C007 C 0.60686(16) 0.67196(15) 0.66658(12) 0.0254(3) Uani 1 1 d . . . . .
C008 C 0.22126(17) 0.45596(16) 0.93949(12) 0.0277(3) Uani 1 1 d . . . . .
C009 C 0.09596(17) 0.87357(16) 0.82606(12) 0.0260(3) Uani 1 1 d . . . . .
C00A C 0.09876(16) 0.71837(16) 0.83899(12) 0.0263(3) Uani 1 1 d . . . . .
H00A H 0.147700 0.697314 0.773318 0.032 Uiso 1 1 calc R U . . .
H00B H -0.002451 0.707031 0.847965 0.032 Uiso 1 1 calc R U . . .
C00B C 0.47480(17) 0.95264(17) 0.70542(12) 0.0285(3) Uani 1 1 d . . . . .
H00C H 0.566186 0.911555 0.675510 0.034 Uiso 1 1 calc R U . . .
C00C C 0.36401(16) 0.87622(15) 0.73613(11) 0.0243(3) Uani 1 1 d . . . . .
C00D C 0.18188(17) 0.61024(16) 0.93924(12) 0.0278(3) Uani 1 1 d . . . . .
H00D H 0.272362 0.638529 0.939568 0.033 Uiso 1 1 calc R U . . .
H00E H 0.120003 0.615326 1.005738 0.033 Uiso 1 1 calc R U . . .
C00E C 0.32247(19) 1.15308(17) 0.75830(12) 0.0303(3) Uani 1 1 d . . . . .
H00F H 0.308641 1.244813 0.764026 0.036 Uiso 1 1 calc R U . . .
C00F C 0.23926(17) 0.88432(17) 0.53039(13) 0.0291(3) Uani 1 1 d . . . . .
H00G H 0.229600 0.961034 0.555964 0.035 Uiso 1 1 calc R U . . .
C00G C 0.33597(17) 0.63214(18) 0.54532(13) 0.0303(3) Uani 1 1 d . . . . .
H00H H 0.390148 0.538789 0.581858 0.036 Uiso 1 1 calc R U . . .
C00H C 0.66314(17) 0.72687(17) 0.55783(13) 0.0296(3) Uani 1 1 d . . . . .
H00I H 0.597926 0.781529 0.503312 0.035 Uiso 1 1 calc R U . . .
C00I C 0.45616(18) 1.08899(17) 0.71715(13) 0.0308(3) Uani 1 1 d . . . . .
H00J H 0.534627 1.135191 0.696938 0.037 Uiso 1 1 calc R U . . .
C00J C 0.70666(18) 0.58906(16) 0.74737(13) 0.0296(3) Uani 1 1 d . . . . .
H00K H 0.670590 0.549861 0.819956 0.036 Uiso 1 1 calc R U . . .
C00K C 0.06774(18) 1.15335(17) 0.83540(13) 0.0317(3) Uani 1 1 d . . . . .
H00L H 0.058797 1.245222 0.839364 0.038 Uiso 1 1 calc R U . . .
C00L C 0.18547(18) 0.7955(2) 0.39786(14) 0.0368(4) Uani 1 1 d . . . . .
H00M H 0.139090 0.811992 0.335734 0.044 Uiso 1 1 calc R U . . .
C00M C 0.81552(18) 0.70067(18) 0.53030(14) 0.0343(4) Uani 1 1 d . . . . .
H00N H 0.852070 0.736879 0.457458 0.041 Uiso 1 1 calc R U . . .
C00N C -0.04950(19) 1.08982(19) 0.87060(14) 0.0355(4) Uani 1 1 d . . . . .
H00O H -0.139201 1.138087 0.897566 0.043 Uiso 1 1 calc R U . . .
C00O C 0.17066(18) 0.90870(19) 0.43703(13) 0.0345(4) Uani 1 1 d . . . . .
H00P H 0.114725 1.001360 0.400906 0.041 Uiso 1 1 calc R U . . .
C00P C 0.26946(19) 0.65756(19) 0.45123(14) 0.0352(4) Uani 1 1 d . . . . .
H00Q H 0.281251 0.581982 0.423974 0.042 Uiso 1 1 calc R U . . .
C00Q C -0.03348(18) 0.95008(18) 0.86575(13) 0.0319(3) Uani 1 1 d . . . . .
H00R H -0.114289 0.907103 0.890564 0.038 Uiso 1 1 calc R U . . .
C00R C 0.91353(18) 0.62041(19) 0.61143(15) 0.0370(4) Uani 1 1 d . . . . .
H00S H 1.015750 0.603786 0.593082 0.044 Uiso 1 1 calc R U . . .
C00S C 0.85889(18) 0.56504(18) 0.71987(14) 0.0353(4) Uani 1 1 d . . . . .
H00T H 0.924588 0.511659 0.774240 0.042 Uiso 1 1 calc R U . . .
C00T C 0.3881(2) 0.22251(18) 1.00899(15) 0.0399(4) Uani 1 1 d . . . . .
H00U H 0.322336 0.195612 0.974495 0.048 Uiso 1 1 calc R U . . .
H00V H 0.392872 0.158371 1.084904 0.048 Uiso 1 1 calc R U . . .
C00U C 0.5389(2) 0.2065(3) 0.9508(3) 0.0652(7) Uani 1 1 d . . . . .
H00W H 0.532855 0.267720 0.875121 0.098 Uiso 1 1 calc R U . . .
H00X H 0.578570 0.106484 0.955054 0.098 Uiso 1 1 calc R U . . .
H00Y H 0.602875 0.234988 0.984463 0.098 Uiso 1 1 calc R U . . .

loop_
_atom_site_aniso_label
_atom_site_aniso_U_11
_atom_site_aniso_U_22
_atom_site_aniso_U_33
_atom_site_aniso_U_23
_atom_site_aniso_U_13
_atom_site_aniso_U_12
P001 0.0253(2) 0.0238(2) 0.0235(2) -0.00790(15) -0.00361(14) -0.00386(15)
O002 0.0474(7) 0.0297(6) 0.0332(6) -0.0105(5) -0.0165(5) -0.0029(5)
O003 0.0491(8) 0.0312(6) 0.0707(9) -0.0206(6) -0.0320(7) -0.0027(5)
C004 0.0193(7) 0.0293(7) 0.0256(7) -0.0106(6) -0.0008(5) -0.0063(6)
C005 0.0332(8) 0.0273(7) 0.0209(7) -0.0071(6) -0.0066(6) -0.0061(6)
C006 0.0286(8) 0.0255(7) 0.0192(6) -0.0063(5) -0.0062(5) -0.0052(6)
C007 0.0242(7) 0.0246(7) 0.0278(7) -0.0104(6) -0.0054(6) -0.0022(6)
C008 0.0273(8) 0.0293(8) 0.0263(7) -0.0078(6) -0.0011(6) -0.0092(6)
C009 0.0278(8) 0.0278(7) 0.0228(7) -0.0084(6) -0.0045(6) -0.0058(6)
C00A 0.0242(7) 0.0296(7) 0.0275(7) -0.0116(6) -0.0006(6) -0.0082(6)
C00B 0.0301(8) 0.0305(8) 0.0249(7) -0.0085(6) -0.0006(6) -0.0091(6)
C00C 0.0271(7) 0.0251(7) 0.0200(7) -0.0056(5) -0.0046(5) -0.0060(6)
C00D 0.0328(8) 0.0293(8) 0.0231(7) -0.0099(6) 0.0002(6) -0.0099(6)
C00E 0.0413(9) 0.0261(7) 0.0261(7) -0.0086(6) -0.0055(6) -0.0105(6)
C00F 0.0257(7) 0.0323(8) 0.0289(8) -0.0124(6) -0.0018(6) -0.0038(6)
C00G 0.0259(8) 0.0326(8) 0.0355(8) -0.0151(7) -0.0006(6) -0.0081(6)
C00H 0.0272(8) 0.0324(8) 0.0274(8) -0.0079(6) -0.0061(6) -0.0048(6)
C00I 0.0362(9) 0.0313(8) 0.0286(8) -0.0088(6) -0.0026(6) -0.0152(7)
C00J 0.0332(8) 0.0289(7) 0.0269(7) -0.0090(6) -0.0090(6) -0.0042(6)
C00K 0.0369(9) 0.0279(8) 0.0316(8) -0.0134(6) -0.0075(7) -0.0019(6)
C00L 0.0289(8) 0.0564(11) 0.0312(8) -0.0167(8) -0.0048(6) -0.0152(8)
C00M 0.0298(8) 0.0376(9) 0.0330(8) -0.0098(7) -0.0001(6) -0.0085(7)
C00N 0.0300(8) 0.0370(9) 0.0401(9) -0.0196(7) -0.0031(7) 0.0001(7)
C00O 0.0266(8) 0.0429(9) 0.0306(8) -0.0100(7) -0.0053(6) -0.0042(7)
C00P 0.0350(9) 0.0447(9) 0.0369(9) -0.0223(7) 0.0002(7) -0.0170(7)
C00Q 0.0269(8) 0.0351(8) 0.0354(8) -0.0147(7) -0.0011(6) -0.0069(6)
C00R 0.0238(8) 0.0380(9) 0.0495(10) -0.0159(8) -0.0053(7) -0.0046(7)
C00S 0.0309(8) 0.0334(8) 0.0411(9) -0.0109(7) -0.0164(7) -0.0007(7)
C00T 0.0493(11) 0.0279(8) 0.0417(9) -0.0080(7) -0.0192(8) -0.0034(7)
C00U 0.0377(11) 0.0600(13) 0.121(2) -0.0569(15) -0.0126(12) -0.0080(10)

loop_
_atom_type_symbol
_atom_type_description
_atom_type_scat_dispersion_real
_atom_type_scat_dispersion_imag
_atom_type_scat_source
C C 0.0181 0.0091 'International Tables Vol C Tables 4.2.6.8 and 6.1.1.4'
H H 0.0000 0.0000 'International Tables Vol C Tables 4.2.6.8 and 6.1.1.4'
O O 0.0492 0.0322 'International Tables Vol C Tables 4.2.6.8 and 6.1.1.4'
P P 0.2955 0.4335 'International Tables Vol C Tables 4.2.6.8 and 6.1.1.4'

loop_
_geom_angle_atom_site_label_1
_geom_angle_atom_site_label_2
_geom_angle_atom_site_label_3
_geom_angle
_geom_angle_site_symmetry_1
_geom_angle_site_symmetry_3
_geom_angle_publ_flag
C004 P001 C00C 102.40(6) . . ?
C007 P001 C004 101.87(7) . . ?
C007 P001 C00C 103.07(7) . . ?
C008 O002 C00T 118.01(12) . . ?
C00F C004 P001 124.25(11) . . ?
C00F C004 C00G 118.76(14) . . ?
C00G C004 P001 116.93(11) . . ?
C00E C005 C006 121.22(14) . . ?
C00E C005 C00K 117.56(14) . . ?
C00K C005 C006 121.22(14) . . ?
C005 C006 C009 116.50(13) . . ?
C005 C006 C00C 117.13(13) . . ?
C009 C006 C00C 126.37(13) . . ?
C00H C007 P001 124.87(11) . . ?
C00H C007 C00J 118.91(14) . . ?
C00J C007 P001 116.22(12) . . ?
O002 C008 C00D 111.10(13) . . ?
O003 C008 O002 123.73(14) . . ?
O003 C008 C00D 125.17(14) . . ?
C006 C009 C00A 124.54(13) . . ?
C00Q C009 C006 119.39(14) . . ?
C00Q C009 C00A 115.83(13) . . ?
C009 C00A H00A 109.5 . . ?
C009 C00A H00B 109.5 . . ?
C009 C00A C00D 110.58(12) . . ?
H00A C00A H00B 108.1 . . ?
C00D C00A H00A 109.5 . . ?
C00D C00A H00B 109.5 . . ?
C00C C00B H00C 118.3 . . ?
C00C C00B C00I 123.32(14) . . ?
C00I C00B H00C 118.3 . . ?
C006 C00C P001 124.47(11) . . ?
C00B C00C P001 117.19(11) . . ?
C00B C00C C006 118.33(13) . . ?
C008 C00D C00A 112.41(12) . . ?
C008 C00D H00D 109.1 . . ?
C008 C00D H00E 109.1 . . ?
C00A C00D H00D 109.1 . . ?
C00A C00D H00E 109.1 . . ?
H00D C00D H00E 107.9 . . ?
C005 C00E H00F 119.8 . . ?
C00I C00E C005 120.38(14) . . ?
C00I C00E H00F 119.8 . . ?
C004 C00F H00G 119.8 . . ?
C00O C00F C004 120.39(15) . . ?
C00O C00F H00G 119.8 . . ?
C004 C00G H00H 119.7 . . ?
C00P C00G C004 120.62(15) . . ?
C00P C00G H00H 119.7 . . ?
C007 C00H H00I 119.7 . . ?
C00M C00H C007 120.55(14) . . ?
C00M C00H H00I 119.7 . . ?
C00B C00I H00J 120.2 . . ?
C00E C00I C00B 119.52(14) . . ?
C00E C00I H00J 120.2 . . ?
C007 C00J H00K 119.8 . . ?
C00S C00J C007 120.39(15) . . ?
C00S C00J H00K 119.8 . . ?
C005 C00K H00L 119.7 . . ?
C00N C00K C005 120.61(15) . . ?
C00N C00K H00L 119.7 . . ?
C00O C00L H00M 120.0 . . ?
C00O C00L C00P 119.97(15) . . ?
C00P C00L H00M 120.0 . . ?
C00H C00M H00N 120.0 . . ?
C00H C00M C00R 120.03(15) . . ?
C00R C00M H00N 120.0 . . ?
C00K C00N H00O 120.5 . . ?
C00K C00N C00Q 119.01(15) . . ?
C00Q C00N H00O 120.5 . . ?
C00F C00O H00P 119.9 . . ?
C00L C00O C00F 120.20(16) . . ?
C00L C00O H00P 119.9 . . ?
C00G C00P H00Q 120.0 . . ?
C00L C00P C00G 120.04(15) . . ?
C00L C00P H00Q 120.0 . . ?
C009 C00Q C00N 123.22(15) . . ?
C009 C00Q H00R 118.4 . . ?
C00N C00Q H00R 118.4 . . ?
C00M C00R H00S 120.0 . . ?
C00S C00R C00M 119.95(15) . . ?
C00S C00R H00S 120.0 . . ?
C00J C00S C00R 120.15(15) . . ?
C00J C00S H00T 119.9 . . ?
C00R C00S H00T 119.9 . . ?
O002 C00T H00U 109.9 . . ?
O002 C00T H00V 109.9 . . ?
O002 C00T C00U 108.99(15) . . ?
H00U C00T H00V 108.3 . . ?
C00U C00T H00U 109.9 . . ?
C00U C00T H00V 109.9 . . ?
C00T C00U H00W 109.5 . . ?
C00T C00U H00X 109.5 . . ?
C00T C00U H00Y 109.5 . . ?
H00W C00U H00X 109.5 . . ?
H00W C00U H00Y 109.5 . . ?
H00X C00U H00Y 109.5 . . ?

loop_
_geom_bond_atom_site_label_1
_geom_bond_atom_site_label_2
_geom_bond_distance
_geom_bond_site_symmetry_2
_geom_bond_publ_flag
P001 C004 1.8355(15) . ?
P001 C007 1.8300(15) . ?
P001 C00C 1.8539(15) . ?
O002 C008 1.3368(19) . ?
O002 C00T 1.450(2) . ?
O003 C008 1.1989(19) . ?
C004 C00F 1.394(2) . ?
C004 C00G 1.399(2) . ?
C005 C006 1.434(2) . ?
C005 C00E 1.417(2) . ?
C005 C00K 1.421(2) . ?
C006 C009 1.443(2) . ?
C006 C00C 1.457(2) . ?
C007 C00H 1.394(2) . ?
C007 C00J 1.399(2) . ?
C008 C00D 1.500(2) . ?
C009 C00A 1.510(2) . ?
C009 C00Q 1.376(2) . ?
C00A H00A 0.9700 . ?
C00A H00B 0.9700 . ?
C00A C00D 1.536(2) . ?
C00B H00C 0.9300 . ?
C00B C00C 1.385(2) . ?
C00B C00I 1.404(2) . ?
C00D H00D 0.9700 . ?
C00D H00E 0.9700 . ?
C00E H00F 0.9300 . ?
C00E C00I 1.360(2) . ?
C00F H00G 0.9300 . ?
C00F C00O 1.393(2) . ?
C00G H00H 0.9300 . ?
C00G C00P 1.387(2) . ?
C00H H00I 0.9300 . ?
C00H C00M 1.387(2) . ?
C00I H00J 0.9300 . ?
C00J H00K 0.9300 . ?
C00J C00S 1.386(2) . ?
C00K H00L 0.9300 . ?
C00K C00N 1.356(2) . ?
C00L H00M 0.9300 . ?
C00L C00O 1.383(2) . ?
C00L C00P 1.386(3) . ?
C00M H00N 0.9300 . ?
C00M C00R 1.388(2) . ?
C00N H00O 0.9300 . ?
C00N C00Q 1.404(2) . ?
C00O H00P 0.9300 . ?
C00P H00Q 0.9300 . ?
C00Q H00R 0.9300 . ?
C00R H00S 0.9300 . ?
C00R C00S 1.387(3) . ?
C00S H00T 0.9300 . ?
C00T H00U 0.9700 . ?
C00T H00V 0.9700 . ?
C00T C00U 1.482(3) . ?
C00U H00W 0.9600 . ?
C00U H00X 0.9600 . ?
C00U H00Y 0.9600 . ?

loop_
_geom_torsion_atom_site_label_1
_geom_torsion_atom_site_label_2
_geom_torsion_atom_site_label_3
_geom_torsion_atom_site_label_4
_geom_torsion
_geom_torsion_site_symmetry_1
_geom_torsion_site_symmetry_2
_geom_torsion_site_symmetry_3
_geom_torsion_site_symmetry_4
_geom_torsion_publ_flag
P001 C004 C00F C00O -176.44(12) . . . . ?
P001 C004 C00G C00P 177.74(12) . . . . ?
P001 C007 C00H C00M -179.80(12) . . . . ?
P001 C007 C00J C00S -179.11(12) . . . . ?
O002 C008 C00D C00A 160.23(13) . . . . ?
O003 C008 C00D C00A -19.6(2) . . . . ?
C004 P001 C007 C00H 19.87(15) . . . . ?
C004 P001 C007 C00J -159.49(11) . . . . ?
C004 P001 C00C C006 81.01(12) . . . . ?
C004 P001 C00C C00B -99.79(12) . . . . ?
C004 C00F C00O C00L -0.5(2) . . . . ?
C004 C00G C00P C00L -1.6(2) . . . . ?
C005 C006 C009 C00A -171.71(13) . . . . ?
C005 C006 C009 C00Q 2.4(2) . . . . ?
C005 C006 C00C P001 -177.75(10) . . . . ?
C005 C006 C00C C00B 3.1(2) . . . . ?
C005 C00E C00I C00B 2.0(2) . . . . ?
C005 C00K C00N C00Q 1.0(2) . . . . ?
C006 C005 C00E C00I 0.0(2) . . . . ?
C006 C005 C00K C00N 0.2(2) . . . . ?
C006 C009 C00A C00D 75.04(17) . . . . ?
C006 C009 C00Q C00N -1.4(2) . . . . ?
C007 P001 C004 C00F -109.43(13) . . . . ?
C007 P001 C004 C00G 73.70(12) . . . . ?
C007 P001 C00C C006 -173.49(12) . . . . ?
C007 P001 C00C C00B 5.71(13) . . . . ?
C007 C00H C00M C00R -0.6(2) . . . . ?
C007 C00J C00S C00R -1.4(2) . . . . ?
C008 O002 C00T C00U 108.13(18) . . . . ?
C009 C006 C00C P001 2.0(2) . . . . ?
C009 C006 C00C C00B -177.19(14) . . . . ?
C009 C00A C00D C008 -165.56(12) . . . . ?
C00A C009 C00Q C00N 173.29(14) . . . . ?
C00C P001 C004 C00F -3.00(14) . . . . ?
C00C P001 C004 C00G -179.87(11) . . . . ?
C00C P001 C007 C00H -86.04(14) . . . . ?
C00C P001 C007 C00J 94.60(12) . . . . ?
C00C C006 C009 C00A 8.5(2) . . . . ?
C00C C006 C009 C00Q -177.31(14) . . . . ?
C00C C00B C00I C00E -1.5(2) . . . . ?
C00E C005 C006 C009 177.63(13) . . . . ?
C00E C005 C006 C00C -2.6(2) . . . . ?
C00E C005 C00K C00N -179.36(15) . . . . ?
C00F C004 C00G C00P 0.7(2) . . . . ?
C00G C004 C00F C00O 0.4(2) . . . . ?
C00H C007 C00J C00S 1.5(2) . . . . ?
C00H C00M C00R C00S 0.7(3) . . . . ?
C00I C00B C00C P001 179.64(12) . . . . ?
C00I C00B C00C C006 -1.1(2) . . . . ?
C00J C007 C00H C00M -0.5(2) . . . . ?
C00K C005 C006 C009 -1.9(2) . . . . ?
C00K C005 C006 C00C 177.87(13) . . . . ?
C00K C005 C00E C00I 179.59(14) . . . . ?
C00K C00N C00Q C009 -0.4(3) . . . . ?
C00M C00R C00S C00J 0.3(3) . . . . ?
C00O C00L C00P C00G 1.4(2) . . . . ?
C00P C00L C00O C00F -0.4(2) . . . . ?
C00Q C009 C00A C00D -99.29(15) . . . . ?
C00T O002 C008 O003 3.3(2) . . . . ?
C00T O002 C008 C00D -176.54(13) . . . . ?
